data_2233457
loop_
_publ_author_name
'Liu, Ming-Liang'

_publ_section_title
;
 Bis(2-trifluoromethyl-1<i>H</i>-benzimidazol-3-ium)
 naphthalene-1,5-disulfonate
;
_journal_coeditor_code GO2042
_journal_issue 2
_journal_name_full 'Acta Crystallographica Section E'
_journal_page_first o342
_journal_paper_doi 10.1107/S1600536812000049
_journal_volume 68
_journal_year 2012
_chemical_formula_iupac '2C8 H6 F3 N2 +, C10 H6 O6 S2 2-'
_chemical_formula_moiety '2(C8 H6 F3 N2 +), C10 H6 O6 S2 2-'
_chemical_formula_sum 'C26 H18 F6 N4 O6 S2'
_chemical_formula_weight 660.56
_chemical_name_systematic
;
2-Trifluoromethyl-1<i>H</i>-benzimidazol-3-ium naphthalene-1,5-disulfonate
;
_space_group_IT_number 2
_symmetry_cell_setting triclinic
_symmetry_space_group_name_Hall '-P 1'
_symmetry_space_group_name_H-M 'P -1'
_atom_sites_solution_hydrogens geom
_atom_sites_solution_primary direct
_atom_sites_solution_secondary difmap
_audit_creation_method SHELXL-97
_cell_angle_alpha 109.32(3)
_cell_angle_beta 96.86(3)
_cell_angle_gamma 119.59(3)
_cell_formula_units_Z 1
_cell_length_a 9.3910(19)
_cell_length_b 9.4943(19)
_cell_length_c 9.976(2)
_cell_measurement_temperature 293(2)
_cell_measurement_theta_max 26
_cell_measurement_theta_min 3.36
_cell_volume 685.2(5)
_computing_cell_refinement 'CrystalClear (Rigaku, 2005)'
_computing_data_collection 'CrystalClear (Rigaku, 2005)'
_computing_data_reduction 'CrystalClear (Rigaku, 2005)'
_computing_molecular_graphics 'PLATON (Spek, 2009)'
_computing_publication_material 'SHELXTL (Sheldrick, 2008)'
_computing_structure_refinement 'SHELXL97 (Sheldrick, 2008)'
_computing_structure_solution 'SHELXS97 (Sheldrick, 2008)'
_diffrn_ambient_temperature 293(2)
_diffrn_measured_fraction_theta_full 0.997
_diffrn_measured_fraction_theta_max 0.997
_diffrn_measurement_device_type 'Rigaku Mercury2'
_diffrn_measurement_method CCD_Profile_fitting
_diffrn_radiation_monochromator graphite
_diffrn_radiation_source 'fine-focus sealed tube'
_diffrn_radiation_type MoK\a
_diffrn_radiation_wavelength 0.71073
_diffrn_reflns_av_R_equivalents 0.0423
_diffrn_reflns_av_sigmaI/netI 0.0546
_diffrn_reflns_limit_h_max 12
_diffrn_reflns_limit_h_min -12
_diffrn_reflns_limit_k_max 12
_diffrn_reflns_limit_k_min -12
_diffrn_reflns_limit_l_max 12
_diffrn_reflns_limit_l_min -12
_diffrn_reflns_number 7215
_diffrn_reflns_theta_full 27.48
_diffrn_reflns_theta_max 27.48
_diffrn_reflns_theta_min 3.18
_exptl_absorpt_coefficient_mu 0.286
_exptl_absorpt_correction_T_max 0.9214
_exptl_absorpt_correction_T_min 0.9034
_exptl_absorpt_correction_type multi-scan
_exptl_absorpt_process_details '(CrystalClear; Rigaku, 2005)'
_exptl_crystal_colour colourless
_exptl_crystal_density_diffrn 1.601
_exptl_crystal_density_method 'not measured'
_exptl_crystal_description block
_exptl_crystal_F_000 336
_exptl_crystal_size_max 0.36
_exptl_crystal_size_mid 0.32
_exptl_crystal_size_min 0.28
_refine_diff_density_max 0.232
_refine_diff_density_min -0.420
_refine_ls_extinction_method none
_refine_ls_goodness_of_fit_ref 1.097
_refine_ls_hydrogen_treatment constr
_refine_ls_matrix_type full
_refine_ls_number_parameters 227
_refine_ls_number_reflns 3136
_refine_ls_number_restraints 36
_refine_ls_restrained_S_all 1.128
_refine_ls_R_factor_all 0.0758
_refine_ls_R_factor_gt 0.0534
_refine_ls_shift/su_max 0.011
_refine_ls_shift/su_mean 0.001
_refine_ls_structure_factor_coef Fsqd
_refine_ls_weighting_details 'calc w=1/[\s^2^(Fo^2^)+(0.0517P)^2^+0.2409P] where P=(Fo^2^+2Fc^2^)/3'
_refine_ls_weighting_scheme calc
_refine_ls_wR_factor_gt 0.1207
_refine_ls_wR_factor_ref 0.1315
_reflns_number_gt 2361
_reflns_number_total 3136
_reflns_threshold_expression I>2sigma(I)
_cod_data_source_file go2042.cif
_cod_data_source_block I
_cod_database_code 2233457
_cod_database_fobs_code 2233457

loop_
_symmetry_equiv_pos_as_xyz
'x, y, z'
'-x, -y, -z'

loop_
_atom_site_type_symbol
_atom_site_label
_atom_site_fract_x
_atom_site_fract_y
_atom_site_fract_z
_atom_site_U_iso_or_equiv
_atom_site_adp_type
_atom_site_calc_flag
_atom_site_refinement_flags
_atom_site_occupancy
_atom_site_symmetry_multiplicity
_atom_site_disorder_assembly
_atom_site_disorder_group
S S1 1.05784(8) 0.72945(9) 0.37188(7) 0.03242(19) Uani d . 1 1 . .
O O1 0.9734(2) 0.8147(3) 0.3414(2) 0.0398(4) Uani d . 1 1 . .
O O2 1.2456(2) 0.8519(2) 0.4164(2) 0.0440(5) Uani d . 1 1 . .
O O3 1.0035(3) 0.6558(3) 0.4750(2) 0.0532(5) Uani d . 1 1 . .
C C11 0.9978(3) 0.5476(3) 0.1973(3) 0.0300(5) Uani d . 1 1 . .
C C12 0.9359(3) 0.3826(3) 0.1952(3) 0.0362(6) Uani d . 1 1 . .
H H12 0.9236 0.3679 0.2817 0.043 Uiso calc R 1 1 . .
C C13 0.8913(4) 0.2364(3) 0.0616(3) 0.0413(6) Uani d . 1 1 . .
H H13 0.8468 0.1234 0.0594 0.050 Uiso calc R 1 1 . .
C C14 0.9117(3) 0.2556(3) -0.0659(3) 0.0365(6) Uani d . 1 1 . .
H H14 0.8816 0.1559 -0.1531 0.044 Uiso calc R 1 1 . .
C C110 1.0219(3) 0.5750(3) 0.0670(3) 0.0286(5) Uani d . 1 1 . .
N N1 0.4697(3) 0.7605(3) 0.4315(2) 0.0360(5) Uani d . 1 1 . .
H H1 0.3796 0.7607 0.4033 0.043 Uiso calc R 1 1 . .
N N3 0.7062(3) 0.7706(3) 0.4334(2) 0.0339(5) Uani d . 1 1 . .
H H3 0.7924 0.7781 0.4066 0.041 Uiso calc R 1 1 . .
C C2 0.5853(3) 0.7790(3) 0.3630(3) 0.0352(6) Uani d . 1 1 A .
C C4 0.4442(4) 0.7162(4) 0.6660(4) 0.0518(7) Uani d . 1 1 . .
H H4 0.3417 0.7094 0.6641 0.062 Uiso calc R 1 1 . .
C C5 0.5303(5) 0.7028(5) 0.7769(4) 0.0608(9) Uani d . 1 1 . .
H H5 0.4851 0.6872 0.8528 0.073 Uiso calc R 1 1 . .
C C6 0.6826(5) 0.7115(5) 0.7797(4) 0.0581(8) Uani d . 1 1 . .
H H6 0.7369 0.7027 0.8579 0.070 Uiso calc R 1 1 . .
C C7 0.7555(4) 0.7326(4) 0.6704(3) 0.0468(7) Uani d . 1 1 . .
H H7 0.8567 0.7366 0.6718 0.056 Uiso calc R 1 1 . .
C C8 0.6707(3) 0.7477(3) 0.5582(3) 0.0335(5) Uani d . 1 1 . .
C C9 0.5194(3) 0.7408(3) 0.5562(3) 0.0353(6) Uani d . 1 1 . .
C C21 0.5768(4) 0.8018(5) 0.2213(4) 0.0523(7) Uani d . 1 1 . .
F F1 0.5176(12) 0.9023(10) 0.2234(8) 0.0857(19) Uani d PU 0.653(12) 1 A 1
F F2 0.4588(17) 0.6460(7) 0.1027(5) 0.119(3) Uani d PU 0.653(12) 1 A 1
F F3 0.7210(9) 0.8792(17) 0.2048(11) 0.113(3) Uani d PU 0.653(12) 1 A 1
F F1A 0.450(2) 0.797(4) 0.1674(19) 0.114(5) Uani d PU 0.347(12) 1 A 2
F F2A 0.590(3) 0.6822(19) 0.1208(11) 0.086(3) Uani d PU 0.347(12) 1 A 2
F F3A 0.720(2) 0.9515(16) 0.2418(15) 0.118(6) Uani d PU 0.347(12) 1 A 2

loop_
_atom_site_aniso_label
_atom_site_aniso_U_11
_atom_site_aniso_U_22
_atom_site_aniso_U_33
_atom_site_aniso_U_12
_atom_site_aniso_U_13
_atom_site_aniso_U_23
S1 0.0354(3) 0.0412(4) 0.0305(3) 0.0274(3) 0.0148(3) 0.0162(3)
O1 0.0412(10) 0.0540(11) 0.0460(10) 0.0373(9) 0.0240(8) 0.0255(9)
O2 0.0311(10) 0.0428(11) 0.0480(11) 0.0247(9) 0.0066(8) 0.0066(9)
O3 0.0827(15) 0.0612(13) 0.0382(11) 0.0485(12) 0.0333(11) 0.0294(10)
C11 0.0283(12) 0.0354(13) 0.0308(12) 0.0195(11) 0.0136(10) 0.0162(10)
C12 0.0424(14) 0.0436(15) 0.0357(13) 0.0274(13) 0.0205(11) 0.0245(12)
C13 0.0527(17) 0.0303(13) 0.0433(15) 0.0215(13) 0.0205(13) 0.0214(12)
C14 0.0407(14) 0.0325(13) 0.0369(14) 0.0204(12) 0.0153(11) 0.0164(11)
C110 0.0250(11) 0.0332(13) 0.0311(12) 0.0174(10) 0.0121(9) 0.0162(10)
N1 0.0281(10) 0.0427(12) 0.0436(12) 0.0242(10) 0.0138(9) 0.0189(10)
N3 0.0331(11) 0.0426(12) 0.0399(11) 0.0274(10) 0.0193(9) 0.0212(10)
C2 0.0352(13) 0.0353(14) 0.0383(14) 0.0233(12) 0.0143(11) 0.0143(11)
C4 0.0491(17) 0.0541(18) 0.0566(18) 0.0284(15) 0.0328(15) 0.0261(15)
C5 0.076(2) 0.064(2) 0.0495(18) 0.0369(19) 0.0368(17) 0.0315(17)
C6 0.075(2) 0.067(2) 0.0467(17) 0.0448(19) 0.0222(16) 0.0333(16)
C7 0.0507(17) 0.0555(18) 0.0481(16) 0.0368(15) 0.0179(14) 0.0270(14)
C8 0.0351(13) 0.0331(13) 0.0366(13) 0.0214(11) 0.0159(11) 0.0154(11)
C9 0.0336(13) 0.0346(13) 0.0404(14) 0.0205(11) 0.0171(11) 0.0164(11)
C21 0.059(2) 0.069(2) 0.0493(18) 0.0446(18) 0.0237(16) 0.0337(17)
F1 0.130(6) 0.112(4) 0.072(4) 0.096(4) 0.034(3) 0.056(3)
F2 0.187(8) 0.079(3) 0.037(2) 0.052(4) 0.009(3) 0.0200(19)
F3 0.086(4) 0.235(9) 0.130(6) 0.112(5) 0.079(4) 0.151(6)
F1A 0.083(7) 0.238(15) 0.095(9) 0.116(9) 0.044(6) 0.108(10)
F2A 0.161(10) 0.099(7) 0.036(4) 0.096(7) 0.043(5) 0.031(4)
F3A 0.160(11) 0.066(5) 0.068(5) 0.016(5) 0.056(6) 0.041(4)

loop_
_atom_type_symbol
_atom_type_description
_atom_type_scat_dispersion_real
_atom_type_scat_dispersion_imag
_atom_type_scat_source
C C 0.0033 0.0016 'International Tables Vol C Tables 4.2.6.8 and 6.1.1.4'
H H 0.0000 0.0000 'International Tables Vol C Tables 4.2.6.8 and 6.1.1.4'
N N 0.0061 0.0033 'International Tables Vol C Tables 4.2.6.8 and 6.1.1.4'
O O 0.0106 0.0060 'International Tables Vol C Tables 4.2.6.8 and 6.1.1.4'
F F 0.0171 0.0103 'International Tables Vol C Tables 4.2.6.8 and 6.1.1.4'
S S 0.1246 0.1234 'International Tables Vol C Tables 4.2.6.8 and 6.1.1.4'

loop_
_geom_angle_atom_site_label_1
_geom_angle_atom_site_label_2
_geom_angle_atom_site_label_3
_geom_angle_site_symmetry_1
_geom_angle_site_symmetry_3
_geom_angle
O3 S1 O2 . . 113.71(13)
O3 S1 O1 . . 112.87(11)
O2 S1 O1 . . 110.44(11)
O3 S1 C11 . . 107.83(12)
O2 S1 C11 . . 104.13(11)
O1 S1 C11 . . 107.24(11)
C12 C11 C110 . . 121.5(2)
C12 C11 S1 . . 117.00(18)
C110 C11 S1 . . 121.37(17)
C11 C12 C13 . . 119.2(2)
C11 C12 H12 . . 120.4
C13 C12 H12 . . 120.4
C14 C13 C12 . . 121.4(2)
C14 C13 H13 . . 119.3
C12 C13 H13 . . 119.3
C13 C14 C110 . 2_765 120.9(2)
C13 C14 H14 . . 119.6
C110 C14 H14 2_765 . 119.6
C14 C110 C110 2_765 2_765 118.7(3)
C14 C110 C11 2_765 . 123.1(2)
C110 C110 C11 2_765 . 118.3(3)
C2 N1 C9 . . 107.7(2)
C2 N1 H1 . . 126.2
C9 N1 H1 . . 126.2
C2 N3 C8 . . 108.1(2)
C2 N3 H3 . . 126.0
C8 N3 H3 . . 126.0
N3 C2 N1 . . 111.2(2)
N3 C2 C21 . . 124.5(2)
N1 C2 C21 . . 124.3(2)
C5 C4 C9 . . 116.0(3)
C5 C4 H4 . . 122.0
C9 C4 H4 . . 122.0
C4 C5 C6 . . 122.2(3)
C4 C5 H5 . . 118.9
C6 C5 H5 . . 118.9
C7 C6 C5 . . 121.9(3)
C7 C6 H6 . . 119.0
C5 C6 H6 . . 119.0
C6 C7 C8 . . 116.5(3)
C6 C7 H7 . . 121.7
C8 C7 H7 . . 121.7
N3 C8 C7 . . 132.2(2)
N3 C8 C9 . . 106.2(2)
C7 C8 C9 . . 121.5(2)
N1 C9 C8 . . 106.8(2)
N1 C9 C4 . . 131.4(3)
C8 C9 C4 . . 121.7(3)
F1A C21 F2A . . 110.9(8)
F3 C21 F2 . . 112.5(5)
F1A C21 F3A . . 109.7(11)
F2A C21 F3A . . 99.4(8)
F3 C21 F1 . . 106.2(5)
F2 C21 F1 . . 103.2(5)
F3 C21 C2 . . 113.7(4)
F2 C21 C2 . . 110.7(3)
F1 C21 C2 . . 109.8(4)

loop_
_geom_bond_atom_site_label_1
_geom_bond_atom_site_label_2
_geom_bond_site_symmetry_2
_geom_bond_distance
S1 O3 . 1.435(2)
S1 O2 . 1.451(2)
S1 O1 . 1.4547(18)
S1 C11 . 1.774(3)
C11 C12 . 1.367(3)
C11 C110 . 1.430(3)
C12 C13 . 1.395(4)
C12 H12 . 0.9300
C13 C14 . 1.366(3)
C13 H13 . 0.9300
C14 C110 2_765 1.414(3)
C14 H14 . 0.9300
C110 C14 2_765 1.414(3)
C110 C110 2_765 1.419(5)
N1 C2 . 1.321(3)
N1 C9 . 1.380(3)
N1 H1 . 0.8600
N3 C2 . 1.312(3)
N3 C8 . 1.384(3)
N3 H3 . 0.8600
C2 C21 . 1.498(4)
C4 C5 . 1.369(5)
C4 C9 . 1.395(4)
C4 H4 . 0.9300
C5 C6 . 1.388(5)
C5 H5 . 0.9300
C6 C7 . 1.373(4)
C6 H6 . 0.9300
C7 C8 . 1.384(4)
C7 H7 . 0.9300
C8 C9 . 1.386(3)
C21 F1A . 1.223(11)
C21 F3 . 1.246(7)
C21 F2A . 1.311(8)
C21 F2 . 1.314(6)
C21 F3A . 1.314(12)
C21 F1 . 1.317(6)

loop_
_geom_hbond_atom_site_label_D
_geom_hbond_atom_site_label_H
_geom_hbond_atom_site_label_A
_geom_hbond_site_symmetry_A
_geom_hbond_distance_DH
_geom_hbond_distance_HA
_geom_hbond_distance_DA
_geom_hbond_angle_DHA
N3 H3 O1 . 0.86 1.81 2.661(3) 172
N1 H1 O2 1_455 0.86 1.84 2.650(3) 155
C12 H12 O3 2_766 0.93 2.55 3.440(3) 159

loop_
_geom_torsion_atom_site_label_1
_geom_torsion_atom_site_label_2
_geom_torsion_atom_site_label_3
_geom_torsion_atom_site_label_4
_geom_torsion_site_symmetry_4
_geom_torsion
O3 S1 C11 C12 . -8.3(2)
O2 S1 C11 C12 . 112.8(2)
O1 S1 C11 C12 . -130.1(2)
O3 S1 C11 C110 . 174.97(18)
O2 S1 C11 C110 . -63.9(2)
O1 S1 C11 C110 . 53.2(2)
C110 C11 C12 C13 . -1.5(4)
S1 C11 C12 C13 . -178.29(19)
C11 C12 C13 C14 . 1.4(4)
C12 C13 C14 C110 2_765 -0.4(4)
C12 C11 C110 C14 2_765 -179.0(2)
S1 C11 C110 C14 2_765 -2.3(3)
C12 C11 C110 C110 2_765 0.6(4)
S1 C11 C110 C110 2_765 177.3(2)
C8 N3 C2 N1 . -0.9(3)
C8 N3 C2 C21 . -179.5(2)
C9 N1 C2 N3 . 0.7(3)
C9 N1 C2 C21 . 179.3(2)
C9 C4 C5 C6 . -0.5(5)
C4 C5 C6 C7 . -0.6(5)
C5 C6 C7 C8 . 1.0(5)
C2 N3 C8 C7 . -179.3(3)
C2 N3 C8 C9 . 0.7(3)
C6 C7 C8 N3 . 179.7(3)
C6 C7 C8 C9 . -0.4(4)
C2 N1 C9 C8 . -0.2(3)
C2 N1 C9 C4 . -179.7(3)
N3 C8 C9 N1 . -0.3(3)
C7 C8 C9 N1 . 179.8(2)
N3 C8 C9 C4 . 179.2(2)
C7 C8 C9 C4 . -0.7(4)
C5 C4 C9 N1 . -179.5(3)
C5 C4 C9 C8 . 1.1(4)
N3 C2 C21 F1A . 176.3(14)
N1 C2 C21 F1A . -2.1(15)
N3 C2 C21 F3 . -25.8(8)
N1 C2 C21 F3 . 155.8(7)
N3 C2 C21 F2A . 50.4(10)
N1 C2 C21 F2A . -128.0(10)
N3 C2 C21 F2 . 101.9(8)
N1 C2 C21 F2 . -76.5(8)
N3 C2 C21 F3A . -58.3(10)
N1 C2 C21 F3A . 123.3(10)
N3 C2 C21 F1 . -144.7(5)
N1 C2 C21 F1 . 36.9(6)
